data_2207787
loop_
_publ_author_name
'Kostakis, George E.'
'Nordlander, Ebbe'
'Haukka, Matti'
'Plakatouras, John C.'

_publ_section_title
;
 Di-\m-chloro-bis[(2,2-bipyridine)chlorocopper(II)]
;
_journal_coeditor_code HG6279
_journal_issue 1
_journal_name_full 'Acta Crystallographica Section E'
_journal_page_first m77
_journal_page_last m79
_journal_paper_doi 10.1107/S1600536805040754
_journal_volume 62
_journal_year 2006
_chemical_formula_iupac '[Cu2 Cl4 (C10 H8 Cl2 N2)2]'
_chemical_formula_moiety 'C20 H16 Cl4 Cu2 N4'
_chemical_formula_sum 'C20 H16 Cl4 Cu2 N4'
_chemical_formula_weight 581.24
_chemical_name_systematic
;
Di-\m-chloro-bis[(2,2-bipyridine)chlorocopper(II)]
;
_space_group_IT_number 2
_symmetry_cell_setting triclinic
_symmetry_space_group_name_Hall '-P 1'
_symmetry_space_group_name_H-M 'P -1'
_atom_sites_solution_hydrogens geom
_atom_sites_solution_primary direct
_atom_sites_solution_secondary difmap
_audit_creation_method SHELXL-97
_cell_angle_alpha 115.136(6)
_cell_angle_beta 107.201(5)
_cell_angle_gamma 95.617(4)
_cell_formula_units_Z 1
_cell_length_a 7.1923(7)
_cell_length_b 8.9872(8)
_cell_length_c 9.4241(9)
_cell_measurement_reflns_used 6682
_cell_measurement_temperature 120(2)
_cell_measurement_theta_max 24.68
_cell_measurement_theta_min 2.57
_cell_volume 508.91(9)
_computing_cell_refinement 'DENZO/SCALEPACK (Otwinowski & Minor, 1997)'
_computing_data_collection 'COLLECT (Nonius, 2000)'
_computing_data_reduction DENZO/SCALEPACK
_computing_molecular_graphics 'DIAMOND (Crystal Impact, 2005)'
_computing_publication_material SHELXL97
_computing_structure_refinement 'SHELXL97 (Sheldrick, 1997)'
_computing_structure_solution 'SHELXS97 (Sheldrick, 1997)'
_diffrn_ambient_temperature 120(2)
_diffrn_detector_area_resol_mean 9
_diffrn_measured_fraction_theta_full 0.980
_diffrn_measured_fraction_theta_max 0.980
_diffrn_measurement_device '95mm CCD camera on \k-goniostat'
_diffrn_measurement_device_type 'Nonius KappaCCD'
_diffrn_measurement_method '\f scans and \w scans with \k offsets'
_diffrn_radiation_monochromator 'horizontally mounted graphite crystal'
_diffrn_radiation_source 'fine-focus sealed tube'
_diffrn_radiation_type MoK\a
_diffrn_radiation_wavelength 0.71073
_diffrn_reflns_av_R_equivalents 0.1030
_diffrn_reflns_av_sigmaI/netI 0.1027
_diffrn_reflns_limit_h_max 8
_diffrn_reflns_limit_h_min -8
_diffrn_reflns_limit_k_max 10
_diffrn_reflns_limit_k_min -10
_diffrn_reflns_limit_l_max 11
_diffrn_reflns_limit_l_min -10
_diffrn_reflns_number 6682
_diffrn_reflns_theta_full 24.68
_diffrn_reflns_theta_max 24.68
_diffrn_reflns_theta_min 2.57
_diffrn_standards_decay_% 0
_diffrn_standards_number 0
_exptl_absorpt_coefficient_mu 2.631
_exptl_absorpt_correction_T_max 0.9444
_exptl_absorpt_correction_T_min 0.6003
_exptl_absorpt_correction_type multi-scan
_exptl_absorpt_process_details '(XPREP in SHELXTL; Sheldrick, 2005)'
_exptl_crystal_colour green
_exptl_crystal_density_diffrn 1.897
_exptl_crystal_density_method 'not measured'
_exptl_crystal_description needle
_exptl_crystal_F_000 290
_exptl_crystal_size_max 0.22
_exptl_crystal_size_mid 0.06
_exptl_crystal_size_min 0.02
_refine_diff_density_max 1.093
_refine_diff_density_min -0.840
_refine_ls_extinction_method none
_refine_ls_goodness_of_fit_ref 1.168
_refine_ls_hydrogen_treatment constr
_refine_ls_matrix_type full
_refine_ls_number_parameters 136
_refine_ls_number_reflns 1701
_refine_ls_number_restraints 0
_refine_ls_restrained_S_all 1.168
_refine_ls_R_factor_all 0.1114
_refine_ls_R_factor_gt 0.0633
_refine_ls_shift/su_max 0.000
_refine_ls_shift/su_mean 0.000
_refine_ls_structure_factor_coef Fsqd
_refine_ls_weighting_details 'calc w=1/[\s^2^(Fo^2^)+(0.066P)^2^+2.6959P] where P=(Fo^2^+2Fc^2^)/3'
_refine_ls_weighting_scheme calc
_refine_ls_wR_factor_gt 0.1604
_refine_ls_wR_factor_ref 0.1796
_reflns_number_gt 1142
_reflns_number_total 1701
_reflns_threshold_expression I>2\s(I)
_cod_data_source_file hg6279.cif
_cod_data_source_block I
_cod_original_cell_volume 508.91(8)
_cod_database_code 2207787
_cod_database_fobs_code 2207787

loop_
_symmetry_equiv_pos_as_xyz
'x, y, z'
'-x, -y, -z'

loop_
_atom_site_label
_atom_site_fract_x
_atom_site_fract_y
_atom_site_fract_z
_atom_site_U_iso_or_equiv
_atom_site_adp_type
_atom_site_calc_flag
_atom_site_refinement_flags
_atom_site_occupancy
_atom_site_type_symbol
Cu1 0.76745(18) 0.07115(14) 0.50096(14) 0.0254(4) Uani d . 1 Cu
Cl1 0.5435(4) -0.1882(3) 0.3299(3) 0.0289(6) Uani d . 1 Cl
Cl2 0.9535(4) -0.0203(3) 0.6743(3) 0.0285(6) Uani d . 1 Cl
N1 0.9259(11) 0.3189(9) 0.6568(9) 0.0206(18) Uani d . 1 N
N2 0.6256(11) 0.1749(9) 0.3606(9) 0.0191(17) Uani d . 1 N
C1 1.0731(14) 0.3821(13) 0.8066(12) 0.029(2) Uani d . 1 C
H1 1.1265 0.3056 0.8420 0.035 Uiso calc R 1 H
C2 1.1529(15) 0.5565(12) 0.9147(12) 0.031(3) Uani d . 1 C
H2 1.2581 0.5984 1.0218 0.037 Uiso calc R 1 H
C3 1.0750(15) 0.6662(12) 0.8617(12) 0.030(2) Uani d . 1 C
H3 1.1240 0.7857 0.9334 0.036 Uiso calc R 1 H
C4 0.9258(14) 0.6019(12) 0.7044(12) 0.026(2) Uani d . 1 C
H4 0.8741 0.6761 0.6646 0.031 Uiso calc R 1 H
C5 0.8532(14) 0.4290(11) 0.6061(11) 0.021(2) Uani d . 1 C
C6 0.6930(14) 0.3470(12) 0.4354(12) 0.023(2) Uani d . 1 C
C7 0.6122(15) 0.4373(13) 0.3544(12) 0.027(2) Uani d . 1 C
H7 0.6584 0.5578 0.4084 0.033 Uiso calc R 1 H
C8 0.4652(15) 0.3501(13) 0.1956(13) 0.029(2) Uani d . 1 C
H8 0.4112 0.4101 0.1378 0.035 Uiso calc R 1 H
C9 0.3944(16) 0.1735(14) 0.1184(13) 0.034(3) Uani d . 1 C
H9 0.2904 0.1115 0.0094 0.041 Uiso calc R 1 H
C10 0.4813(14) 0.0922(12) 0.2067(11) 0.025(2) Uani d . 1 C
H10 0.4360 -0.0281 0.1552 0.030 Uiso calc R 1 H

loop_
_atom_site_aniso_label
_atom_site_aniso_U_11
_atom_site_aniso_U_22
_atom_site_aniso_U_33
_atom_site_aniso_U_12
_atom_site_aniso_U_13
_atom_site_aniso_U_23
Cu1 0.0292(8) 0.0161(7) 0.0182(7) -0.0002(5) -0.0038(5) 0.0069(5)
Cl1 0.0297(15) 0.0199(13) 0.0253(14) -0.0003(11) 0.0004(11) 0.0086(11)
Cl2 0.0314(15) 0.0216(13) 0.0248(14) 0.0022(11) 0.0005(11) 0.0118(11)
N1 0.025(5) 0.015(4) 0.014(4) 0.001(3) 0.003(4) 0.003(3)
N2 0.022(4) 0.016(4) 0.018(4) 0.006(3) 0.006(4) 0.009(3)
C1 0.025(6) 0.035(6) 0.023(6) 0.002(5) 0.004(5) 0.014(5)
C2 0.030(6) 0.023(5) 0.016(5) -0.007(5) -0.006(5) 0.000(4)
C3 0.033(6) 0.018(5) 0.028(6) -0.005(5) 0.006(5) 0.007(5)
C4 0.027(6) 0.016(5) 0.028(6) 0.005(4) 0.003(5) 0.011(4)
C5 0.024(5) 0.020(5) 0.022(5) 0.007(4) 0.012(4) 0.010(4)
C6 0.020(5) 0.018(5) 0.030(6) 0.002(4) 0.012(5) 0.011(4)
C7 0.033(6) 0.029(6) 0.029(6) 0.014(5) 0.009(5) 0.021(5)
C8 0.031(6) 0.038(6) 0.035(6) 0.018(5) 0.011(5) 0.030(5)
C9 0.042(7) 0.041(7) 0.024(6) 0.017(5) 0.008(5) 0.021(5)
C10 0.032(6) 0.019(5) 0.014(5) 0.003(4) -0.001(4) 0.005(4)

loop_
_atom_type_symbol
_atom_type_description
_atom_type_scat_dispersion_real
_atom_type_scat_dispersion_imag
_atom_type_scat_source
C C 0.0033 0.0016 'International Tables Vol C Tables 4.2.6.8 and 6.1.1.4'
H H 0.0000 0.0000 'International Tables Vol C Tables 4.2.6.8 and 6.1.1.4'
N N 0.0061 0.0033 'International Tables Vol C Tables 4.2.6.8 and 6.1.1.4'
Cl Cl 0.1484 0.1585 'International Tables Vol C Tables 4.2.6.8 and 6.1.1.4'
Cu Cu 0.3201 1.2651 'International Tables Vol C Tables 4.2.6.8 and 6.1.1.4'

loop_
_geom_angle_atom_site_label_1
_geom_angle_atom_site_label_2
_geom_angle_atom_site_label_3
_geom_angle_site_symmetry_3
_geom_angle
_geom_angle_publ_flag
N2 Cu1 N1 . 81.0(3) yes
N2 Cu1 Cl1 . 93.4(2) yes
N1 Cu1 Cl1 . 170.2(2) yes
N2 Cu1 Cl2 . 174.0(2) yes
N1 Cu1 Cl2 . 93.3(2) yes
Cl1 Cu1 Cl2 . 92.52(9) yes
N2 Cu1 Cl2 2_756 88.4(2) yes
N1 Cu1 Cl2 2_756 90.1(2) yes
Cl1 Cu1 Cl2 2_756 97.79(9) yes
Cl2 Cu1 Cl2 2_756 89.91(8) yes
C1 N1 C5 . 118.2(8) ?
C1 N1 Cu1 . 127.1(7) ?
C5 N1 Cu1 . 114.2(6) ?
C10 N2 C6 . 119.2(8) ?
C10 N2 Cu1 . 126.9(6) ?
C6 N2 Cu1 . 114.0(6) ?
N1 C1 C2 . 122.7(9) ?
N1 C1 H1 . 118.6 ?
C2 C1 H1 . 118.6 ?
C3 C2 C1 . 118.1(9) ?
C3 C2 H2 . 120.9 ?
C1 C2 H2 . 120.9 ?
C4 C3 C2 . 119.6(9) ?
C4 C3 H3 . 120.2 ?
C2 C3 H3 . 120.2 ?
C5 C4 C3 . 118.9(9) ?
C5 C4 H4 . 120.6 ?
C3 C4 H4 . 120.6 ?
N1 C5 C4 . 122.3(9) ?
N1 C5 C6 . 114.5(8) ?
C4 C5 C6 . 123.2(8) ?
N2 C6 C7 . 121.0(9) ?
N2 C6 C5 . 115.8(8) ?
C7 C6 C5 . 123.2(8) ?
C8 C7 C6 . 119.1(9) ?
C8 C7 H7 . 120.5 ?
C6 C7 H7 . 120.5 ?
C7 C8 C9 . 120.2(9) ?
C7 C8 H8 . 119.9 ?
C9 C8 H8 . 119.9 ?
C10 C9 C8 . 117.5(9) ?
C10 C9 H9 . 121.3 ?
C8 C9 H9 . 121.3 ?
N2 C10 C9 . 123.0(9) ?
N2 C10 H10 . 118.5 ?
C9 C10 H10 . 118.5 ?

loop_
_geom_bond_atom_site_label_1
_geom_bond_atom_site_label_2
_geom_bond_site_symmetry_2
_geom_bond_distance
_geom_bond_publ_flag
Cu1 N2 . 2.024(7) yes
Cu1 N1 . 2.037(7) yes
Cu1 Cl1 . 2.272(3) yes
Cu1 Cl2 . 2.280(3) yes
Cu1 Cl2 2_756 2.909(3) yes
Cl1 Cu1 2_656 3.130(3) yes
N1 C1 . 1.324(12) ?
N1 C5 . 1.355(11) ?
N2 C10 . 1.333(11) ?
N2 C6 . 1.359(11) ?
C1 C2 . 1.394(13) ?
C1 H1 . 0.9500 ?
C2 C3 . 1.377(14) ?
C2 H2 . 0.9500 ?
C3 C4 . 1.376(13) ?
C3 H3 . 0.9500 ?
C4 C5 . 1.370(12) ?
C4 H4 . 0.9500 ?
C5 C6 . 1.479(13) ?
C6 C7 . 1.392(13) ?
C7 C8 . 1.370(14) ?
C7 H7 . 0.9500 ?
C8 C9 . 1.397(14) ?
C8 H8 . 0.9500 ?
C9 C10 . 1.383(13) ?
C9 H9 . 0.9500 ?
C10 H10 . 0.9500 ?

loop_
_geom_hbond_atom_site_label_D
_geom_hbond_atom_site_label_H
_geom_hbond_atom_site_label_A
_geom_hbond_site_symmetry_A
_geom_hbond_distance_DH
_geom_hbond_distance_HA
_geom_hbond_distance_DA
_geom_hbond_angle_DHA
_geom_hbond_publ_flag
C1 H1 Cl2 . 0.95 2.61 3.209(11) 121 yes
C10 H10 Cl1 . 0.95 2.62 3.209(9) 121 yes
C7 H7 Cl1 1_565 0.95 2.81 3.542(10) 135 yes
C4 H4 Cl2 1_565 0.95 2.69 3.517(10) 146 yes
